data_4323828
loop_
_publ_author_name
'Xinjian Lei'
'Maoyu Shang'
'Atul Patil'
'Eduardo E. Wolf'
'Thomas P. Fehlner'

_publ_contact_author
;
     T. P. Fehlner
     Department of Chemistry and Biochemistry
     University of Notre Dame
     Notre Dame
     IN 46556
     USA
;
_publ_contact_author_email Thomas.P.Fehlner.1@nd.edu
_publ_contact_author_fax '(219) 631 6652'
_publ_contact_author_phone '(219) 631 7234'
_publ_section_title
;
 Synthesis and Structure of an Extended Cluster Lead(II) Carboxylate,
 [Pb{(CO)9Co3(\m3-CCO2)}2]n. Role of Core Metals in Cluster-Derived
 Hydrogenation Catalysts
;
_journal_name_full 'Inorganic Chemistry'
_journal_page_first 3217
_journal_page_last 3222
_journal_paper_doi 10.1021/ic951498m
_journal_volume 35
_journal_year 1996
_chemical_formula_sum 'C22 Co6 O22 Pb'
_chemical_formula_weight 1177.02
_chemical_name_systematic ' [Pb{(CO)9Co3CCOO}2]n'
_space_group_IT_number 2
_symmetry_cell_setting triclinic
_symmetry_space_group_name_Hall '-P 1'
_symmetry_space_group_name_H-M 'P -1'
_atom_type_scat_source International_Tables_for_Xray_Crystallography
_audit_creation_date 8-02-96
_audit_creation_method from_MolEN_master_file_using_cif_in
_audit_update_record ' ?'
_cell_angle_alpha 102.18(1)
_cell_angle_beta 99.01(1)
_cell_angle_gamma 97.30(1)
_cell_formula_units_Z 2
_cell_length_a 8.119(1)
_cell_length_b 14.346(2)
_cell_length_c 14.660(2)
_cell_measurement_reflns_used 11
_cell_measurement_temperature 296
_cell_measurement_theta_max 17
_cell_measurement_theta_min 15
_cell_volume 1625.7(4)
_computing_cell_refinement CAD4_(Enraf-Nonius,_1977)
_computing_data_collection CAD4_(Enraf-Nonius,_1977)
_computing_data_reduction SDP_Package_(Enraf-Nonius,_1985)
_computing_molecular_graphics ORTEP_(Johnson,_1976)
_computing_publication_material CIF_VAX_Molen_(Fair,_1990)
_computing_structure_refinement LSFM_SDP_(Fair,_1990)
_computing_structure_solution Direct_methods_(MULTAN,_Main_et_al.,_1980)
_diffrn_ambient_temperature 296
_diffrn_measurement_device Enraf_Nonius_CAD4
_diffrn_measurement_method \q/2\q
_diffrn_radiation_type Mo-K\a
_diffrn_radiation_wavelength 0.71073
_diffrn_reflns_av_R_equivalents 0.000
_diffrn_reflns_limit_h_max 0
_diffrn_reflns_limit_h_min -8
_diffrn_reflns_limit_k_max 15
_diffrn_reflns_limit_k_min -15
_diffrn_reflns_limit_l_max 16
_diffrn_reflns_limit_l_min -15
_diffrn_reflns_number 4491
_diffrn_reflns_theta_max 22.97
_diffrn_reflns_theta_min 2.30
_diffrn_standards_interval_count 200
_diffrn_standards_interval_time 120
_diffrn_standards_number 3
_exptl_absorpt_coefficient_mu 8.270
_exptl_absorpt_correction_T_max 0.9987
_exptl_absorpt_correction_T_min 0.7087
_exptl_absorpt_correction_type empirical
_exptl_crystal_colour black
_exptl_crystal_density_diffrn 2.40
_exptl_crystal_description needle
_exptl_crystal_F_000 1104
_exptl_crystal_size_max 0.40
_exptl_crystal_size_mid 0.15
_exptl_crystal_size_min 0.09
_refine_diff_density_max 0.49
_refine_diff_density_min -0.43
_refine_ls_abs_structure_details
;
?
;
_refine_ls_extinction_method none
_refine_ls_goodness_of_fit_obs 1.243
_refine_ls_hydrogen_treatment H_atoms_not_included
_refine_ls_matrix_type full
_refine_ls_number_parameters 460
_refine_ls_number_reflns 4150
_refine_ls_number_restraints 0
_refine_ls_R_factor_all 0.000
_refine_ls_R_factor_obs 0.020
_refine_ls_shift/esd_max 0.010
_refine_ls_structure_factor_coef F
_refine_ls_weighting_details 'w = 4Fo^2^/ (\s^2^(Fo^2^) + 0.0016 Fo^4^)'
_refine_ls_weighting_scheme calc
_refine_ls_wR_factor_obs 0.032
_reflns_number_observed 4150
_reflns_number_total 4491
_reflns_observed_criterion >3.0\s(I)
_cod_data_source_file ic951498m.cif
_cod_data_source_block F9420
_cod_depositor_comments
;
The following automatic conversions were performed:

'_refine_ls_weighting_scheme' value '4Fo^2^/ (\s^2^(Fo^2^) + 0.0016
Fo^4^)' was changed to 'calc'. New tag '_refine_ls_weighting_details'
was created. The value of the new tag was set to 'w = 4Fo^2^/
(\s^2^(Fo^2^) + 0.0016 Fo^4^)'.

Automatic conversion script
Id: cif_fix_values 3143 2015-03-26 13:38:13Z robertas 
;
_cod_original_formula_sum 'C22 Co6 O22 Pb1'
_cod_database_code 4323828

loop_
_symmetry_equiv_pos_as_xyz
'x, y, z'
'-x, -y, -z'

loop_
_atom_site_aniso_label
_atom_site_aniso_U_11
_atom_site_aniso_U_22
_atom_site_aniso_U_33
_atom_site_aniso_U_12
_atom_site_aniso_U_13
_atom_site_aniso_U_23
Pb 0.02425(8) 0.03058(7) 0.03186(8) 0.00616(6) 0.00702(7) 0.00758(6)
Co(11) 0.0380(3) 0.0343(3) 0.0351(3) 0.0091(2) 0.0046(3) 0.0052(2)
Co(12) 0.0337(3) 0.0377(3) 0.0355(3) 0.0020(3) 0.0055(3) 0.0031(3)
Co(13) 0.0438(3) 0.0341(3) 0.0311(3) 0.0034(3) 0.0111(2) 0.0056(2)
Co(21) 0.0420(3) 0.0355(3) 0.0417(3) 0.0038(3) 0.0066(3) 0.0136(2)
Co(22) 0.0436(3) 0.0472(3) 0.0423(3) 0.0160(3) 0.0092(3) 0.0187(2)
Co(23) 0.0547(4) 0.0384(3) 0.0335(3) 0.0126(3) 0.0138(3) 0.0114(2)
O(11) 0.033(2) 0.045(2) 0.040(2) 0.002(1) 0.002(1) -0.006(1)
O(12) 0.045(2) 0.046(2) 0.062(2) -0.002(2) 0.027(1) -0.006(2)
O(21) 0.035(2) 0.053(2) 0.040(2) 0.006(1) 0.007(1) 0.021(1)
O(22) 0.043(2) 0.060(2) 0.060(2) 0.020(1) 0.024(1) 0.033(1)
O(111) 0.094(3) 0.075(3) 0.083(3) 0.043(2) 0.010(2) -0.014(2)
O(112) 0.059(3) 0.098(3) 0.077(3) -0.008(3) -0.010(2) -0.004(3)
O(113) 0.120(4) 0.155(4) 0.085(2) 0.016(3) 0.023(3) 0.077(2)
O(121) 0.075(2) 0.060(2) 0.061(2) 0.012(2) 0.009(2) -0.012(2)
O(122) 0.076(3) 0.127(3) 0.118(4) 0.059(2) 0.005(3) 0.030(3)
O(123) 0.117(3) 0.127(4) 0.111(3) -0.007(3) 0.065(2) 0.048(2)
O(131) 0.090(3) 0.102(3) 0.056(2) 0.023(2) 0.033(2) -0.014(2)
O(132) 0.098(3) 0.069(3) 0.081(3) -0.041(2) 0.013(2) -0.000(2)
O(133) 0.134(4) 0.097(3) 0.077(2) 0.054(2) 0.017(3) 0.044(2)
O(211) 0.120(4) 0.087(3) 0.105(3) -0.022(3) 0.029(3) 0.053(2)
O(212) 0.068(2) 0.108(3) 0.093(3) 0.027(2) 0.019(2) 0.047(2)
O(213) 0.207(6) 0.083(3) 0.073(3) 0.047(3) 0.034(3) -0.015(3)
O(221) 0.119(3) 0.115(2) 0.090(2) 0.045(2) 0.037(2) 0.077(2)
O(222) 0.057(3) 0.144(5) 0.160(5) -0.013(3) -0.023(3) 0.027(4)
O(223) 0.110(3) 0.141(4) 0.101(4) 0.065(3) 0.026(3) -0.013(3)
O(231) 0.111(3) 0.122(3) 0.078(2) 0.026(3) 0.053(2) 0.053(2)
O(232) 0.128(3) 0.087(2) 0.075(2) 0.073(2) 0.022(2) 0.034(2)
O(233) 0.115(4) 0.080(3) 0.080(3) -0.022(3) -0.022(3) 0.002(3)
C(10) 0.033(2) 0.030(2) 0.030(2) 0.010(2) 0.005(2) 0.010(2)
C(11) 0.028(2) 0.040(2) 0.029(2) 0.005(2) 0.002(2) 0.009(2)
C(20) 0.032(2) 0.033(2) 0.028(2) 0.004(2) 0.003(2) 0.004(2)
C(21) 0.035(2) 0.037(2) 0.034(2) 0.011(2) 0.005(2) 0.009(2)
C(111) 0.053(3) 0.048(3) 0.048(3) 0.010(2) -0.001(2) 0.000(2)
C(112) 0.045(3) 0.054(3) 0.051(3) 0.011(2) 0.003(2) 0.006(2)
C(113) 0.066(3) 0.073(3) 0.055(3) 0.014(3) 0.010(3) 0.024(2)
C(121) 0.041(3) 0.044(3) 0.047(3) 0.004(2) 0.004(2) 0.001(2)
C(122) 0.047(3) 0.063(3) 0.063(3) 0.005(3) 0.008(3) 0.004(3)
C(123) 0.061(3) 0.068(3) 0.059(3) -0.004(3) 0.025(2) 0.008(3)
C(131) 0.050(3) 0.053(3) 0.041(3) -0.001(2) 0.008(2) 0.004(2)
C(132) 0.083(4) 0.046(3) 0.046(3) -0.009(3) 0.025(2) 0.006(2)
C(133) 0.078(4) 0.059(3) 0.040(2) 0.021(3) 0.011(2) 0.019(2)
C(211) 0.071(4) 0.056(3) 0.062(3) -0.003(3) 0.004(3) 0.027(2)
C(212) 0.035(2) 0.064(3) 0.052(3) 0.010(2) -0.000(2) 0.025(2)
C(213) 0.085(4) 0.050(3) 0.061(3) 0.012(3) 0.013(3) 0.008(3)
C(221) 0.054(3) 0.071(3) 0.051(3) 0.026(2) 0.006(2) 0.024(2)
C(222) 0.072(4) 0.088(4) 0.088(4) 0.021(3) 0.009(4) 0.028(3)
C(223) 0.063(3) 0.088(4) 0.068(3) 0.032(3) 0.016(3) 0.020(3)
C(231) 0.063(3) 0.069(3) 0.051(3) 0.023(3) 0.015(2) 0.020(2)
C(232) 0.101(4) 0.051(3) 0.046(3) 0.026(3) 0.034(3) 0.012(2)
C(233) 0.096(4) 0.058(3) 0.046(3) 0.005(3) 0.010(3) 0.010(3)

loop_
_atom_site_label
_atom_site_fract_x
_atom_site_fract_y
_atom_site_fract_z
_atom_site_U_iso_or_equiv
_atom_site_thermal_displace_type
_atom_site_calc_flag
Pb 0.74846(2) 0.48787(1) 0.49535(1) 0.02853(4) Uani ?
Co(11) 1.00270(8) 0.16257(4) 0.28825(4) 0.0362(2) Uani ?
Co(12) 0.71398(8) 0.15334(4) 0.19898(4) 0.0369(2) Uani ?
Co(13) 0.95112(8) 0.26524(4) 0.17521(4) 0.0365(2) Uani ?
Co(21) 0.38935(8) 0.23190(4) 0.67644(4) 0.0394(2) Uani ?
Co(22) 0.68435(8) 0.25256(5) 0.76211(4) 0.0422(2) Uani ?
Co(23) 0.50675(9) 0.37584(4) 0.80563(4) 0.0407(2) Uani ?
O(11) 0.9539(4) 0.4013(2) 0.4077(2) 0.0429(9) Uani ?
O(12) 0.6888(4) 0.3372(2) 0.3814(2) 0.053(1) Uani ?
O(21) 0.5215(4) 0.4241(2) 0.5764(2) 0.0415(9) Uani ?
O(22) 0.7768(4) 0.3895(2) 0.6058(2) 0.0489(9) Uani ?
O(111) 1.1327(6) 0.0059(3) 0.1688(3) 0.087(2) Uani ?
O(112) 1.3226(6) 0.2757(4) 0.4025(3) 0.087(2) Uani ?
O(113) 0.9129(7) 0.0687(4) 0.4363(3) 0.113(2) Uani ?
O(121) 0.6980(5) -0.0070(3) 0.0310(3) 0.070(1) Uani ?
O(122) 0.4360(6) 0.2554(4) 0.1422(4) 0.105(2) Uani ?
O(123) 0.5253(7) 0.0560(4) 0.3153(3) 0.113(2) Uani ?
O(131) 1.0607(6) 0.1512(4) 0.0095(3) 0.085(2) Uani ?
O(132) 1.2497(6) 0.4123(3) 0.2639(3) 0.091(2) Uani ?
O(133) 0.7562(7) 0.3812(3) 0.0747(3) 0.096(2) Uani ?
O(211) 0.2143(7) 0.1115(3) 0.7835(3) 0.102(2) Uani ?
O(212) 0.1136(5) 0.3098(3) 0.5823(3) 0.085(1) Uani ?
O(213) 0.4164(8) 0.0933(4) 0.5059(4) 0.123(2) Uani ?
O(221) 0.6226(7) 0.1489(3) 0.9099(3) 0.096(2) Uani ?
O(222) 1.0201(6) 0.3728(5) 0.8281(5) 0.129(2) Uani ?
O(223) 0.8044(7) 0.1086(4) 0.6282(4) 0.119(2) Uani ?
O(231) 0.3355(6) 0.3091(4) 0.9502(3) 0.095(2) Uani ?
O(232) 0.2972(6) 0.5082(3) 0.7368(3) 0.089(1) Uani ?
O(233) 0.7853(7) 0.5184(4) 0.9276(4) 0.102(2) Uani ?
C(10) 0.8358(5) 0.3363(3) 0.3631(3) 0.031(1) Uani ?
C(11) 0.8618(5) 0.2577(3) 0.2864(3) 0.032(1) Uani ?
C(20) 0.6296(5) 0.3848(3) 0.6207(3) 0.032(1) Uani ?
C(21) 0.5749(5) 0.3293(3) 0.6882(3) 0.035(1) Uani ?
C(111) 1.0817(7) 0.0647(4) 0.2140(4) 0.052(2) Uani ?
C(112) 1.1962(6) 0.2328(4) 0.3565(4) 0.051(2) Uani ?
C(113) 0.9475(8) 0.1058(4) 0.3790(4) 0.063(2) Uani ?
C(121) 0.7013(6) 0.0535(4) 0.0951(4) 0.046(1) Uani ?
C(122) 0.5483(7) 0.2149(4) 0.1640(4) 0.060(2) Uani ?
C(123) 0.6032(7) 0.0941(4) 0.2716(4) 0.063(2) Uani ?
C(131) 1.0200(7) 0.1938(4) 0.0730(3) 0.050(2) Uani ?
C(132) 1.1306(8) 0.3561(4) 0.2280(4) 0.059(2) Uani ?
C(133) 0.8249(8) 0.3348(4) 0.1130(4) 0.057(2) Uani ?
C(211) 0.2822(8) 0.1567(4) 0.7415(4) 0.063(2) Uani ?
C(212) 0.2216(6) 0.2803(4) 0.6207(4) 0.049(1) Uani ?
C(213) 0.4080(8) 0.1458(4) 0.5722(4) 0.066(2) Uani ?
C(221) 0.6502(7) 0.1879(4) 0.8535(4) 0.056(2) Uani ?
C(222) 0.8874(9) 0.3278(5) 0.8032(5) 0.082(2) Uani ?
C(223) 0.7544(8) 0.1640(5) 0.6792(4) 0.070(2) Uani ?
C(231) 0.4010(7) 0.3355(4) 0.8952(4) 0.059(2) Uani ?
C(232) 0.3790(8) 0.4579(4) 0.7658(4) 0.062(2) Uani ?
C(233) 0.6826(9) 0.4639(4) 0.8815(4) 0.068(2) Uani ?

loop_
_geom_angle_atom_site_label_1
_geom_angle_atom_site_label_2
_geom_angle_atom_site_label_3
_geom_angle
_geom_angle_publ_flag
Pb' Pb Pb" 170.434(5) ?
O(11) Pb O(11)' 80.10(9) ?
O(11) Pb O(12) 52.1(1) ?
O(11) Pb O(21) 130.5(1) ?
O(11) Pb O(21) 129.3(1) ?
O(11) Pb O(22) 89.5(1) ?
O(11)' Pb O(12) 131.4(1) ?
O(11)' Pb O(21) 122.96(9) ?
O(11)' Pb O(21) 120.13(9) ?
O(11)' Pb O(22) 88.1(1) ?
O(12) Pb O(21) 88.6(1) ?
O(12) Pb O(21)" 99.6(1) ?
O(12) Pb O(22) 83.5(1) ?
O(21) Pb O(21)" 79.9(1) ?
O(21) Pb O(22) 53.2(1) ?
O(21)" Pb O(22) 132.9(1) ?
Co(12) Co(11) Co(13) 59.89(3) ?
Co(11) Co(12) Co(13) 59.85(3) ?
Co(11) Co(13) Co(12) 60.27(3) ?
Co(22) Co(21) Co(23) 59.96(3) ?
Co(21) Co(22) Co(23) 59.70(2) ?
Co(21) Co(23) Co(22) 60.34(2) ?
Pb O(11) Pb' 99.9(1) ?
Pb O(21) Pb" 100.1(1) ?
Co(12) Co(11) Co(13) 59.89(3) ?
Co(12) Co(11) C(11) 49.2(1) ?
Co(12) Co(11) C(111) 102.6(2) ?
Co(12) Co(11) C(112) 149.9(2) ?
Co(12) Co(11) C(113) 98.1(2) ?
Co(13) Co(11) C(11) 49.7(1) ?
Co(13) Co(11) C(111) 100.0(2) ?
Co(13) Co(11) C(112) 97.3(2) ?
Co(13) Co(11) C(113) 152.7(2) ?
C(11) Co(11) C(111) 144.4(2) ?
C(11) Co(11) C(112) 101.5(2) ?
C(11) Co(11) C(113) 104.2(3) ?
C(111) Co(11) C(112) 100.6(2) ?
C(111) Co(11) C(113) 100.7(3) ?
C(112) Co(11) C(113) 96.2(3) ?
Co(11) Co(12) Co(13) 59.85(3) ?
Co(11) Co(12) C(11) 49.2(1) ?
Co(11) Co(12) C(121) 102.4(2) ?
Co(11) Co(12) C(122) 148.1(2) ?
Co(11) Co(12) C(123) 97.4(2) ?
Co(13) Co(12) C(11) 49.7(1) ?
Co(13) Co(12) C(121) 99.3(2) ?
Co(13) Co(12) C(122) 98.1(2) ?
Co(13) Co(12) C(123) 152.2(2) ?
C(11) Co(12) C(121) 143.9(2) ?
C(11) Co(12) C(122) 99.2(2) ?
C(11) Co(12) C(123) 104.0(2) ?
C(121) Co(12) C(122) 103.9(2) ?
C(121) Co(12) C(123) 101.3(2) ?
C(122) Co(12) C(123) 94.9(3) ?
Co(11) Co(13) Co(12) 60.27(3) ?
Co(11) Co(13) C(11) 49.3(1) ?
Co(11) Co(13) C(131) 99.4(2) ?
Co(11) Co(13) C(132) 96.2(2) ?
Co(11) Co(13) C(133) 153.6(2) ?
Co(12) Co(13) C(11) 49.3(1) ?
Co(12) Co(13) C(131) 102.8(2) ?
Co(12) Co(13) C(132) 147.5(2) ?
Co(12) Co(13) C(133) 96.6(2) ?
C(11) Co(13) C(131) 143.8(2) ?
C(11) Co(13) C(132) 98.7(2) ?
C(11) Co(13) C(133) 106.6(2) ?
C(131) Co(13) C(132) 102.9(2) ?
C(131) Co(13) C(133) 98.3(2) ?
C(132) Co(13) C(133) 98.9(3) ?
Co(22) Co(21) Co(23) 59.96(3) ?
Co(22) Co(21) C(21) 49.6(1) ?
Co(22) Co(21) C(211) 100.3(2) ?
Co(22) Co(21) C(212) 150.2(2) ?
Co(22) Co(21) C(213) 97.6(2) ?
Co(23) Co(21) C(21) 49.9(1) ?
Co(23) Co(21) C(211) 99.8(2) ?
Co(23) Co(21) C(212) 97.1(2) ?
Co(23) Co(21) C(213) 150.9(2) ?
C(21) Co(21) C(211) 143.4(2) ?
C(21) Co(21) C(212) 101.6(2) ?
C(21) Co(21) C(213) 102.0(2) ?
C(211) Co(21) C(212) 102.4(3) ?
C(211) Co(21) C(213) 102.5(3) ?
C(212) Co(21) C(213) 96.1(3) ?
Co(21) Co(22) Co(23) 59.70(2) ?
Co(21) Co(22) C(21) 48.7(1) ?
Co(21) Co(22) C(221) 99.6(2) ?
Co(21) Co(22) C(222) 148.1(3) ?
Co(21) Co(22) C(223) 97.6(2) ?
Co(23) Co(22) C(21) 49.6(1) ?
Co(23) Co(22) C(221) 96.9(2) ?
Co(23) Co(22) C(222) 98.5(2) ?
Co(23) Co(22) C(223) 153.1(2) ?
C(21) Co(22) C(221) 140.6(2) ?
C(21) Co(22) C(222) 99.6(3) ?
C(21) Co(22) C(223) 105.3(3) ?
C(221) Co(22) C(222) 106.5(3) ?
C(221) Co(22) C(223) 101.4(3) ?
C(222) Co(22) C(223) 95.0(3) ?
Co(21) Co(23) Co(22) 60.34(2) ?
Co(21) Co(23) C(21) 49.1(1) ?
Co(21) Co(23) C(231) 96.2(2) ?
Co(21) Co(23) C(232) 98.4(2) ?
Co(21) Co(23) C(233) 152.4(2) ?
Co(22) Co(23) C(21) 49.7(1) ?
Co(22) Co(23) C(231) 104.3(2) ?
Co(22) Co(23) C(232) 146.5(2) ?
Co(22) Co(23) C(233) 94.1(2) ?
C(21) Co(23) C(231) 142.3(2) ?
C(21) Co(23) C(232) 96.9(2) ?
C(21) Co(23) C(233) 107.3(2) ?
C(231) Co(23) C(232) 103.5(3) ?
C(231) Co(23) C(233) 100.6(3) ?
C(232) Co(23) C(233) 98.8(3) ?
Pb O(11) C(10) 90.0(3) ?
Pb O(12) C(10) 97.5(2) ?
Pb O(21) C(20) 88.8(3) ?
Pb O(22) C(20) 96.8(3) ?
O(11) C(10) O(12) 120.2(4) ?
O(11) C(10) C(11) 121.2(4) ?
O(12) C(10) C(11) 118.5(3) ?
Co(11) C(11) Co(12) 81.6(2) ?
Co(11) C(11) Co(13) 80.9(2) ?
Co(11) C(11) C(10) 131.0(3) ?
Co(12) C(11) Co(13) 81.0(2) ?
Co(12) C(11) C(10) 133.3(3) ?
Co(13) C(11) C(10) 129.5(3) ?
O(21) C(20) O(22) 121.2(4) ?
O(21) C(20) C(21) 118.5(4) ?
O(22) C(20) C(21) 120.2(4) ?
Co(21) C(21) Co(22) 81.7(2) ?
Co(21) C(21) Co(23) 81.1(2) ?
Co(21) C(21) C(20) 132.0(3) ?
Co(22) C(21) Co(23) 80.7(2) ?
Co(22) C(21) C(20) 133.3(3) ?
Co(23) C(21) C(20) 128.5(3) ?
Co(11) C(111) O(111) 178.7(5) ?
Co(11) C(112) O(112) 177.6(6) ?
Co(11) C(113) O(113) 179.2(6) ?
Co(12) C(121) O(121) 178.1(5) ?
Co(12) C(122) O(122) 178.5(6) ?
Co(12) C(123) O(123) 176.8(5) ?
Co(13) C(131) O(131) 178.7(5) ?
Co(13) C(132) O(132) 177.2(6) ?
Co(13) C(133) O(133) 175.6(6) ?
Co(21) C(211) O(211) 178.4(5) ?
Co(21) C(212) O(212) 178.1(5) ?
Co(21) C(213) O(213) 178.0(6) ?
Co(22) C(221) O(221) 177.1(5) ?
Co(22) C(222) O(222) 177.3(7) ?
Co(22) C(223) O(223) 177.7(5) ?
Co(23) C(231) O(231) 179.0(5) ?
Co(23) C(232) O(232) 177.3(5) ?
Co(23) C(233) O(233) 178.2(7) ?

loop_
_geom_bond_atom_site_label_1
_geom_bond_atom_site_label_2
_geom_bond_distance
_geom_bond_publ_flag
Pb Pb' 4.0333(2) ?
Pb Pb" 4.1141(2) ?
Pb O(11) 2.550(3) ?
Pb O(11)' 2.717(3) ?
Pb O(12) 2.378(3) ?
Pb O(21) 2.522(3) ?
Pb O(21)" 2.837(3) ?
Pb O(22) 2.366(4) ?
Co(11) Co(12) 2.4723(8) ?
Co(11) Co(13) 2.4618(9) ?
Co(11) C(11) 1.891(5) ?
Co(11) C(111) 1.836(6) ?
Co(11) C(112) 1.779(5) ?
Co(11) C(113) 1.785(7) ?
Co(12) Co(13) 2.4628(9) ?
Co(12) C(11) 1.891(4) ?
Co(12) C(121) 1.837(5) ?
Co(12) C(122) 1.769(6) ?
Co(12) C(123) 1.775(7) ?
Co(13) C(11) 1.902(5) ?
Co(13) C(131) 1.836(5) ?
Co(13) C(132) 1.777(5) ?
Co(13) C(133) 1.797(6) ?
Co(21) Co(22) 2.4744(9) ?
Co(21) Co(23) 2.4584(7) ?
Co(21) C(21) 1.880(4) ?
Co(21) C(211) 1.813(6) ?
Co(21) C(212) 1.771(5) ?
Co(21) C(213) 1.791(6) ?
Co(22) Co(23) 2.465(1) ?
Co(22) C(21) 1.904(5) ?
Co(22) C(221) 1.818(6) ?
Co(22) C(222) 1.791(6) ?
Co(22) C(223) 1.779(7) ?
Co(23) C(21) 1.903(5) ?
Co(23) C(231) 1.828(6) ?
Co(23) C(232) 1.792(6) ?
Co(23) C(233) 1.823(6) ?
O(11) C(10) 1.239(4) ?
O(12) C(10) 1.265(6) ?
O(21) C(20) 1.270(6) ?
O(22) C(20) 1.245(6) ?
O(111) C(111) 1.123(7) ?
O(112) C(112) 1.155(6) ?
O(113) C(113) 1.136(9) ?
O(121) C(121) 1.131(6) ?
O(122) C(122) 1.181(8) ?
O(123) C(123) 1.138(9) ?
O(131) C(131) 1.121(7) ?
O(132) C(132) 1.151(7) ?
O(133) C(133) 1.107(8) ?
O(211) C(211) 1.135(8) ?
O(212) C(212) 1.142(7) ?
O(213) C(213) 1.114(8) ?
O(221) C(221) 1.126(8) ?
O(222) C(222) 1.145(8) ?
O(223) C(223) 1.132(9) ?
O(231) C(231) 1.135(8) ?
O(232) C(232) 1.144(8) ?
O(233) C(233) 1.095(7) ?
C(10) C(11) 1.476(6) ?
C(20) C(21) 1.479(7) ?
